data_4101476
loop_
_publ_author_name
'Takaishi, Shinya'
'Kawakami, Daisuke'
'Yamashita, Masahiro'
'Sasaki, Mari'
'Kajiwara, Takashi'
'Miyasaka, Hitoshi'
'Sugiura, Ken-Ichi'
'Wakabayashi, Yusuke'
'Sawa, Hiroshi'
'Matsuzaki, Hiroyuki'
'Kishida, Hideo'
'Okamoto, Hiroshi'
'Watanabe, Harutaka'
'Tanaka, Hisaaki'
'Marumoto, Kazuhiro'
'Ito, Hiroshi'
'Kuroda, Shin-Ichi'

_publ_section_title
;
 Dynamical valence fluctuation at the charge-density-wave phase
 boundary in iodide-bridged Pt compound [Pt(chxn)2I]I2.
;
_journal_issue 19
_journal_name_full 'Journal of the American Chemical Society'
_journal_page_first 6420
_journal_page_last 6425
_journal_paper_doi 10.1021/ja060193b
_journal_volume 128
_journal_year 2006
_chemical_formula_sum 'C12 H28 I3 N4 Pt'
_chemical_formula_weight 804.17
_chemical_name_systematic
; 
 ? 
;
_space_group_IT_number 23
_symmetry_cell_setting orthorhombic
_symmetry_space_group_name_Hall 'I 2 2'
_symmetry_space_group_name_H-M 'I 2 2 2'
_atom_sites_solution_hydrogens geom
_atom_sites_solution_primary direct
_atom_sites_solution_secondary difmap
_audit_creation_method SHELXL-97
_cell_angle_alpha 90.00
_cell_angle_beta 90.00
_cell_angle_gamma 90.00
_cell_formula_units_Z 2
_cell_length_a 23.443(7)
_cell_length_b 5.6718(16)
_cell_length_c 7.288(2)
_cell_measurement_temperature 93(2)
_cell_volume 969.0(5)
_computing_structure_refinement 'SHELXL-97 (Sheldrick, 1997)'
_computing_structure_solution 'SHELXS-97 (Sheldrick, 1990)'
_diffrn_ambient_temperature 93(2)
_diffrn_measured_fraction_theta_full 0.871
_diffrn_measured_fraction_theta_max 0.871
_diffrn_radiation_monochromator graphite
_diffrn_radiation_source 'fine-focus sealed tube'
_diffrn_radiation_type MoK\a
_diffrn_radiation_wavelength 0.71070
_diffrn_reflns_av_R_equivalents 0.0270
_diffrn_reflns_av_sigmaI/netI 0.0321
_diffrn_reflns_limit_h_max 32
_diffrn_reflns_limit_h_min -32
_diffrn_reflns_limit_k_max 8
_diffrn_reflns_limit_k_min -7
_diffrn_reflns_limit_l_max 10
_diffrn_reflns_limit_l_min -8
_diffrn_reflns_number 4107
_diffrn_reflns_theta_full 30.84
_diffrn_reflns_theta_max 30.84
_diffrn_reflns_theta_min 2.93
_exptl_absorpt_coefficient_mu 12.017
_exptl_absorpt_correction_T_max 0.1973
_exptl_absorpt_correction_T_min 0.1973
_exptl_crystal_density_diffrn 2.756
_exptl_crystal_density_method 'not measured'
_exptl_crystal_F_000 730
_exptl_crystal_size_max 0.20
_exptl_crystal_size_mid 0.20
_exptl_crystal_size_min 0.20
_refine_diff_density_max 5.333
_refine_diff_density_min -1.808
_refine_diff_density_rms 0.213
_refine_ls_abs_structure_details 'Flack H D (1983), Acta Cryst. A39, 876-881'
_refine_ls_abs_structure_Flack -0.06(2)
_refine_ls_extinction_method none
_refine_ls_goodness_of_fit_ref 1.201
_refine_ls_hydrogen_treatment mixed
_refine_ls_matrix_type full
_refine_ls_number_parameters 50
_refine_ls_number_reflns 1282
_refine_ls_number_restraints 0
_refine_ls_restrained_S_all 1.201
_refine_ls_R_factor_all 0.0243
_refine_ls_R_factor_gt 0.0219
_refine_ls_shift/su_max 0.002
_refine_ls_shift/su_mean 0.000
_refine_ls_structure_factor_coef Fsqd
_refine_ls_weighting_details 'calc w=1/[\s^2^(Fo^2^)+(0.0096P)^2^+1.3485P] where P=(Fo^2^+2Fc^2^)/3'
_refine_ls_weighting_scheme calc
_refine_ls_wR_factor_gt 0.0435
_refine_ls_wR_factor_ref 0.0454
_reflns_number_gt 1207
_reflns_number_total 1282
_reflns_threshold_expression >2sigma(I)
_cod_data_source_file ja060193bsi20060110_100628.cif
_cod_data_source_block ptchxni
_cod_original_sg_symbol_H-M I222
_cod_database_code 4101476

loop_
_symmetry_equiv_pos_as_xyz
'x, y, z'
'-x, -y, z'
'x, -y, -z'
'-x, y, -z'
'x+1/2, y+1/2, z+1/2'
'-x+1/2, -y+1/2, z+1/2'
'x+1/2, -y+1/2, -z+1/2'
'-x+1/2, y+1/2, -z+1/2'

loop_
_atom_site_label
_atom_site_type_symbol
_atom_site_fract_x
_atom_site_fract_y
_atom_site_fract_z
_atom_site_U_iso_or_equiv
_atom_site_adp_type
_atom_site_occupancy
_atom_site_symmetry_multiplicity
_atom_site_calc_flag
_atom_site_refinement_flags
Pt1 Pt 0.5000 0.0000 0.5000 0.00676(7) Uani 1 4 d S
I2 I 0.593830(15) -0.5000 1.0000 0.01294(9) Uani 1 2 d S
I3 I 0.5000 -0.4789(14) 0.5000 0.0086(7) Uani 0.50 2 d SP
N4 N 0.56617(13) -0.0039(18) 0.6879(4) 0.0094(6) Uani 1 1 d .
H7 H 0.5695 0.1418 0.7424 0.011 Uiso 1 1 calc R
H8 H 0.5588 -0.1133 0.7781 0.011 Uiso 1 1 calc R
C1 C 0.67357(16) -0.009(2) 0.7033(5) 0.0131(8) Uani 1 1 d .
H1 H 0.6735 -0.1040 0.8174 0.016 Uiso 1 1 calc R
H2 H 0.6735 0.1596 0.7378 0.016 Uiso 1 1 calc R
C2 C 0.6205(2) -0.0653(7) 0.5907(6) 0.0117(10) Uani 1 1 d .
H3 H 0.6202 -0.2383 0.5644 0.014 Uiso 1 1 calc R
C3 C 0.7272(2) -0.0651(8) 0.5911(6) 0.0176(11) Uani 1 1 d .
H4 H 0.7614 -0.0195 0.6623 0.021 Uiso 1 1 calc R
H5 H 0.7291 -0.2370 0.5682 0.021 Uiso 1 1 calc R

loop_
_atom_site_aniso_label
_atom_site_aniso_U_11
_atom_site_aniso_U_22
_atom_site_aniso_U_33
_atom_site_aniso_U_23
_atom_site_aniso_U_13
_atom_site_aniso_U_12
Pt1 0.00775(13) 0.00616(12) 0.00637(11) 0.000 0.000 0.000
I2 0.01671(18) 0.01222(16) 0.00988(14) 0.0001(4) 0.000 0.000
I3 0.0103(2) 0.006(2) 0.0093(2) 0.000 -0.0019(18) 0.000
N4 0.0106(14) 0.0104(14) 0.0073(12) 0.001(4) -0.0016(11) -0.004(4)
C1 0.0088(17) 0.017(2) 0.0135(16) 0.001(4) -0.0028(14) 0.003(4)
C2 0.010(2) 0.014(2) 0.012(2) 0.0002(15) 0.0019(17) 0.0014(16)
C3 0.011(2) 0.022(3) 0.019(2) 0.0006(18) -0.0039(19) 0.0000(18)

loop_
_atom_type_symbol
_atom_type_description
_atom_type_scat_dispersion_real
_atom_type_scat_dispersion_imag
_atom_type_scat_source
C C 0.0033 0.0016 'International Tables Vol C Tables 4.2.6.8 and 6.1.1.4'
H H 0.0000 0.0000 'International Tables Vol C Tables 4.2.6.8 and 6.1.1.4'
N N 0.0061 0.0033 'International Tables Vol C Tables 4.2.6.8 and 6.1.1.4'
I I -0.4742 1.8119 'International Tables Vol C Tables 4.2.6.8 and 6.1.1.4'
Pt Pt -1.7033 8.3905 'International Tables Vol C Tables 4.2.6.8 and 6.1.1.4'

loop_
_geom_angle_atom_site_label_1
_geom_angle_atom_site_label_2
_geom_angle_atom_site_label_3
_geom_angle
_geom_angle_site_symmetry_1
_geom_angle_site_symmetry_3
N4 Pt1 N4 178.8(6) 4_656 .
N4 Pt1 N4 97.12(16) 4_656 3_556
N4 Pt1 N4 82.89(16) . 3_556
N4 Pt1 N4 82.89(16) 4_656 2_655
N4 Pt1 N4 97.12(16) . 2_655
N4 Pt1 N4 178.8(6) 3_556 2_655
N4 Pt1 I3 89.4(3) 4_656 .
N4 Pt1 I3 89.4(3) . .
N4 Pt1 I3 90.6(3) 3_556 .
N4 Pt1 I3 90.6(3) 2_655 .
N4 Pt1 I3 90.6(3) 4_656 2_655
N4 Pt1 I3 90.6(3) . 2_655
N4 Pt1 I3 89.4(3) 3_556 2_655
N4 Pt1 I3 89.4(3) 2_655 2_655
I3 Pt1 I3 180.000(1) . 2_655
N4 Pt1 I3 89.4(3) 4_656 2_645
N4 Pt1 I3 89.4(3) . 2_645
N4 Pt1 I3 90.6(3) 3_556 2_645
N4 Pt1 I3 90.6(3) 2_655 2_645
I3 Pt1 I3 0.0 . 2_645
I3 Pt1 I3 180.000(1) 2_655 2_645
N4 Pt1 I3 90.6(3) 4_656 1_565
N4 Pt1 I3 90.6(3) . 1_565
N4 Pt1 I3 89.4(3) 3_556 1_565
N4 Pt1 I3 89.4(3) 2_655 1_565
I3 Pt1 I3 180.0 . 1_565
I3 Pt1 I3 0.000(1) 2_655 1_565
I3 Pt1 I3 180.000(1) 2_645 1_565
I3 I3 Pt1 180.000(1) 2_645 .
I3 I3 Pt1 0.000(1) 2_645 1_545
Pt1 I3 Pt1 180.0 . 1_545
C2 N4 Pt1 109.1(2) . .
C2 C1 C3 109.8(4) . .
N4 C2 C2 107.4(3) . 3_556
N4 C2 C1 113.0(4) . .
C2 C2 C1 111.6(4) 3_556 .
C3 C3 C1 111.4(4) 3_556 .

loop_
_geom_bond_atom_site_label_1
_geom_bond_atom_site_label_2
_geom_bond_distance
_geom_bond_site_symmetry_2
Pt1 N4 2.070(3) 4_656
Pt1 N4 2.070(3) .
Pt1 N4 2.070(3) 3_556
Pt1 N4 2.070(3) 2_655
Pt1 I3 2.716(8) .
Pt1 I3 2.716(8) 2_655
Pt1 I3 2.955(8) 2_645
Pt1 I3 2.955(8) 1_565
I3 I3 0.239(15) 2_645
I3 Pt1 2.955(8) 1_545
N4 C2 1.499(6) .
C1 C2 1.524(6) .
C1 C3 1.533(6) .
C2 C2 1.515(8) 3_556
C3 C3 1.520(9) 3_556

loop_
_geom_torsion_atom_site_label_1
_geom_torsion_atom_site_label_2
_geom_torsion_atom_site_label_3
_geom_torsion_atom_site_label_4
_geom_torsion
_geom_torsion_site_symmetry_1
_geom_torsion_site_symmetry_4
N4 Pt1 I3 I3 139(100) 4_656 2_645
N4 Pt1 I3 I3 -41(100) . 2_645
N4 Pt1 I3 I3 41(100) 3_556 2_645
N4 Pt1 I3 I3 -139(100) 2_655 2_645
I3 Pt1 I3 I3 0.0 2_655 2_645
I3 Pt1 I3 I3 0.0 1_565 2_645
N4 Pt1 I3 Pt1 139(100) 4_656 1_545
N4 Pt1 I3 Pt1 -41(100) . 1_545
N4 Pt1 I3 Pt1 41(100) 3_556 1_545
N4 Pt1 I3 Pt1 -139(100) 2_655 1_545
I3 Pt1 I3 Pt1 0.0 2_655 1_545
I3 Pt1 I3 Pt1 0.0 2_645 1_545
I3 Pt1 I3 Pt1 0.0 1_565 1_545
N4 Pt1 N4 C2 76.0(5) 4_656 .
N4 Pt1 N4 C2 -14.7(2) 3_556 .
N4 Pt1 N4 C2 166.5(8) 2_655 .
I3 Pt1 N4 C2 76.0(5) . .
I3 Pt1 N4 C2 -104.0(5) 2_655 .
I3 Pt1 N4 C2 76.0(5) 2_645 .
I3 Pt1 N4 C2 -104.0(5) 1_565 .
Pt1 N4 C2 C2 41.0(6) . 3_556
Pt1 N4 C2 C1 164.5(6) . .
C3 C1 C2 N4 -177.2(7) . .
C3 C1 C2 C2 -56.0(9) . 3_556
C2 C1 C3 C3 55.7(9) . 3_556
